data_7242602
loop_
_publ_author_name
'Zia, Mehwash'
'Hameed, Shahid'
'Frontera, Antonio'
'Irran, Elisabeth'
'Naseer, Muhammad Moazzam'

_publ_section_title
;
 Understanding the planar conformations in diarylsubstituted heteroarenes:
 structural and theoretical insights
;
_journal_issue 17
_journal_name_full CrystEngComm
_journal_page_first 3144
_journal_page_last 3151
_journal_paper_doi 10.1039/D1CE00354B
_journal_volume 23
_journal_year 2021
_chemical_formula_sum 'C16 H13 N O3'
_chemical_formula_weight 267.27
_space_group_IT_number 29
_space_group_name_Hall 'P 2c -2ac'
_space_group_name_H-M_alt 'P c a 21'
_symmetry_cell_setting orthorhombic
_symmetry_space_group_name_H-M 'P c a 21'
_atom_sites_solution_hydrogens geom
_atom_sites_solution_primary direct
_atom_sites_solution_secondary difmap
_audit_creation_method 'CrysAlisPro 1.171.38.46 (Rigaku OD, 2015)'
_audit_update_record
;
2020-11-16 deposited with the CCDC.	2021-04-05 downloaded from the CCDC.
;
_cell_angle_alpha 90.00
_cell_angle_beta 90.00
_cell_angle_gamma 90.00
_cell_formula_units_Z 4
_cell_length_a 25.2543(10)
_cell_length_b 5.1328(2)
_cell_length_c 9.8457(4)
_cell_measurement_reflns_used 1919
_cell_measurement_temperature 150(2)
_cell_measurement_theta_max 72.5230
_cell_measurement_theta_min 3.4350
_cell_volume 1276.25(9)
_computing_cell_refinement 'CrysAlisPro 1.171.38.46 (Rigaku OD, 2015)'
_computing_data_collection 'CrysAlisPro 1.171.38.46 (Rigaku OD, 2015)'
_computing_data_reduction 'CrysAlisPro 1.171.38.46 (Rigaku OD, 2015)'
_computing_structure_refinement 'SHELXL-97 (Sheldrick, 1997)'
_computing_structure_solution 'SHELXS-97 (Sheldrick, 1990)'
_diffrn_ambient_environment N~2~
_diffrn_ambient_temperature 150.00(10)
_diffrn_detector 'CCD plate'
_diffrn_detector_area_resol_mean 10.5435
_diffrn_detector_type Atlas
_diffrn_measured_fraction_theta_full 1.000
_diffrn_measured_fraction_theta_max 1.000
_diffrn_measurement_device 'four-circle diffractometer'
_diffrn_measurement_device_type 'SuperNova, Single source at offset, Atlas'
_diffrn_measurement_method '\w scans'
_diffrn_radiation_monochromator mirror
_diffrn_radiation_probe x-ray
_diffrn_radiation_type 'Cu K\a'
_diffrn_radiation_wavelength 1.54184
_diffrn_reflns_av_R_equivalents 0.0259
_diffrn_reflns_av_sigmaI/netI 0.0257
_diffrn_reflns_limit_h_max 27
_diffrn_reflns_limit_h_min -30
_diffrn_reflns_limit_k_max 6
_diffrn_reflns_limit_k_min -6
_diffrn_reflns_limit_l_max 11
_diffrn_reflns_limit_l_min -11
_diffrn_reflns_number 4293
_diffrn_reflns_theta_full 67.36
_diffrn_reflns_theta_max 67.36
_diffrn_reflns_theta_min 3.50
_diffrn_source 'sealed X-ray tube'
_diffrn_source_type 'SuperNova (Cu) X-ray Source'
_exptl_absorpt_coefficient_mu 0.794
_exptl_absorpt_correction_T_max 0.9659
_exptl_absorpt_correction_T_min 0.7708
_exptl_absorpt_correction_type multi-scan
_exptl_absorpt_process_details
;
CrysAlisPro 1.171.38.46 (Rigaku Oxford Diffraction, 2015)
Empirical absorption correction using spherical harmonics,
 implemented in SCALE3 ABSPACK scaling algorithm.
;
_exptl_crystal_colour colourless
_exptl_crystal_density_diffrn 1.391
_exptl_crystal_density_method 'not measured'
_exptl_crystal_description plate
_exptl_crystal_F_000 560
_exptl_crystal_size_max 0.35
_exptl_crystal_size_mid 0.30
_exptl_crystal_size_min 0.04
_refine_diff_density_max 0.197
_refine_diff_density_min -0.157
_refine_diff_density_rms 0.047
_refine_ls_abs_structure_details 'Flack H D (1983), Acta Cryst. A39, 876-881'
_refine_ls_abs_structure_Flack 0.2(3)
_refine_ls_extinction_method none
_refine_ls_goodness_of_fit_ref 1.099
_refine_ls_hydrogen_treatment mixed
_refine_ls_matrix_type full
_refine_ls_number_parameters 185
_refine_ls_number_reflns 1900
_refine_ls_number_restraints 1
_refine_ls_restrained_S_all 1.099
_refine_ls_R_factor_all 0.0462
_refine_ls_R_factor_gt 0.0417
_refine_ls_shift/su_max 0.000
_refine_ls_shift/su_mean 0.000
_refine_ls_structure_factor_coef Fsqd
_refine_ls_weighting_details 'calc w=1/[\s^2^(Fo^2^)+(0.0712P)^2^+0.0000P] where P=(Fo^2^+2Fc^2^)/3'
_refine_ls_weighting_scheme calc
_refine_ls_wR_factor_gt 0.1054
_refine_ls_wR_factor_ref 0.1109
_reflns_number_gt 1734
_reflns_number_total 1900
_reflns_threshold_expression >2sigma(I)
_cod_data_source_file d1ce00354b2.cif
_cod_data_source_block cu-2905a
_cod_depositor_comments 'Adding full bibliography for 7242597--7242602.cif.'
_cod_original_sg_symbol_H-M Pca21
_cod_database_code 7242602

loop_
_symmetry_equiv_pos_as_xyz
'x, y, z'
'-x, -y, z+1/2'
'x+1/2, -y, z'
'-x+1/2, y, z+1/2'

loop_
_atom_site_label
_atom_site_type_symbol
_atom_site_fract_x
_atom_site_fract_y
_atom_site_fract_z
_atom_site_U_iso_or_equiv
_atom_site_adp_type
_atom_site_occupancy
_atom_site_symmetry_multiplicity
_atom_site_calc_flag
_atom_site_refinement_flags
_atom_site_disorder_assembly
_atom_site_disorder_group
O1 O 0.52564(6) 0.4693(3) 0.86639(17) 0.0436(4) Uani 1 1 d . . .
O2 O 0.64824(8) -0.0237(4) 0.8872(2) 0.0529(5) Uani 1 1 d . . .
H2 H 0.6166(14) 0.029(6) 0.908(4) 0.064 Uiso 1 1 d . . .
O3 O 0.35356(6) 1.3407(3) 0.75429(19) 0.0470(4) Uani 1 1 d . . .
N1 N 0.57155(8) 0.3174(4) 0.8525(2) 0.0437(5) Uani 1 1 d . . .
C1 C 0.59594(9) 0.4016(5) 0.7427(3) 0.0387(5) Uani 1 1 d . . .
C2 C 0.56659(9) 0.6062(5) 0.6808(2) 0.0388(5) Uani 1 1 d . . .
H2A H 0.5752 0.6988 0.6002 0.047 Uiso 1 1 calc R . .
C3 C 0.52402(9) 0.6403(4) 0.7610(2) 0.0375(5) Uani 1 1 d . . .
C4 C 0.64547(9) 0.2790(5) 0.6973(3) 0.0399(5) Uani 1 1 d . . .
C5 C 0.66863(10) 0.0713(5) 0.7709(3) 0.0449(6) Uani 1 1 d . . .
C6 C 0.71452(10) -0.0452(5) 0.7215(3) 0.0520(7) Uani 1 1 d . . .
H6A H 0.7299 -0.1864 0.7699 0.062 Uiso 1 1 calc R . .
C7 C 0.73795(10) 0.0409(5) 0.6038(3) 0.0542(7) Uani 1 1 d . . .
H7A H 0.7691 -0.0418 0.5712 0.065 Uiso 1 1 calc R . .
C8 C 0.71615(9) 0.2492(5) 0.5319(3) 0.0516(7) Uani 1 1 d . . .
H8A H 0.7324 0.3101 0.4509 0.062 Uiso 1 1 calc R . .
C9 C 0.67072(10) 0.3653(5) 0.5801(3) 0.0451(6) Uani 1 1 d . . .
H9A H 0.6562 0.5086 0.5318 0.054 Uiso 1 1 calc R . .
C10 C 0.47904(9) 0.8205(4) 0.7584(2) 0.0358(5) Uani 1 1 d . . .
C11 C 0.47421(9) 0.9939(5) 0.6503(3) 0.0404(5) Uani 1 1 d . . .
H11A H 0.4995 0.9898 0.5790 0.048 Uiso 1 1 calc R . .
C12 C 0.43291(9) 1.1730(4) 0.6449(3) 0.0397(5) Uani 1 1 d . . .
H12A H 0.4300 1.2909 0.5709 0.048 Uiso 1 1 calc R . .
C13 C 0.39605(8) 1.1767(4) 0.7491(3) 0.0386(5) Uani 1 1 d . . .
C14 C 0.40048(9) 1.0042(4) 0.8569(3) 0.0411(6) Uani 1 1 d . . .
H14A H 0.3751 1.0080 0.9282 0.049 Uiso 1 1 calc R . .
C15 C 0.44134(9) 0.8280(4) 0.8611(2) 0.0393(5) Uani 1 1 d . . .
H15A H 0.4439 0.7099 0.9351 0.047 Uiso 1 1 calc R . .
C16 C 0.34721(10) 1.5199(5) 0.6434(3) 0.0497(6) Uani 1 1 d . . .
H16A H 0.3169 1.6340 0.6613 0.075 Uiso 1 1 calc R . .
H16B H 0.3411 1.4224 0.5593 0.075 Uiso 1 1 calc R . .
H16C H 0.3793 1.6255 0.6340 0.075 Uiso 1 1 calc R . .

loop_
_atom_site_aniso_label
_atom_site_aniso_U_11
_atom_site_aniso_U_22
_atom_site_aniso_U_33
_atom_site_aniso_U_23
_atom_site_aniso_U_13
_atom_site_aniso_U_12
O1 0.0485(9) 0.0458(10) 0.0365(9) 0.0046(8) -0.0001(7) 0.0048(7)
O2 0.0578(11) 0.0498(11) 0.0512(12) 0.0063(9) -0.0031(9) 0.0069(9)
O3 0.0514(9) 0.0370(9) 0.0527(11) -0.0009(8) 0.0026(8) 0.0042(7)
N1 0.0478(11) 0.0441(11) 0.0392(10) 0.0000(9) -0.0030(9) 0.0054(9)
C1 0.0429(11) 0.0386(11) 0.0345(11) -0.0039(11) -0.0063(9) -0.0047(10)
C2 0.0449(12) 0.0359(11) 0.0355(11) 0.0019(10) -0.0008(9) -0.0035(10)
C3 0.0478(12) 0.0326(11) 0.0322(12) -0.0008(10) -0.0065(9) -0.0048(9)
C4 0.0426(12) 0.0375(12) 0.0397(12) -0.0060(10) -0.0069(9) -0.0035(10)
C5 0.0504(13) 0.0385(13) 0.0458(14) -0.0026(11) -0.0087(11) -0.0036(10)
C6 0.0499(14) 0.0411(14) 0.0649(19) -0.0050(14) -0.0092(13) 0.0020(11)
C7 0.0434(13) 0.0487(15) 0.0706(19) -0.0125(14) -0.0016(13) 0.0003(11)
C8 0.0450(12) 0.0542(16) 0.0557(16) -0.0071(14) 0.0011(11) -0.0083(12)
C9 0.0441(13) 0.0431(14) 0.0480(14) -0.0040(11) -0.0047(11) -0.0035(10)
C10 0.0417(11) 0.0335(11) 0.0324(12) -0.0021(10) -0.0034(9) -0.0054(8)
C11 0.0443(12) 0.0408(12) 0.0361(13) 0.0018(10) 0.0026(10) -0.0023(10)
C12 0.0494(12) 0.0323(12) 0.0373(12) 0.0017(10) -0.0022(10) -0.0042(9)
C13 0.0427(12) 0.0301(11) 0.0429(13) -0.0051(11) -0.0033(10) -0.0040(9)
C14 0.0471(13) 0.0358(12) 0.0404(13) -0.0031(11) 0.0041(11) -0.0052(9)
C15 0.0491(12) 0.0337(11) 0.0352(12) 0.0015(10) 0.0003(11) -0.0066(10)
C16 0.0560(15) 0.0419(14) 0.0514(15) -0.0041(13) -0.0101(12) 0.0075(11)

loop_
_atom_type_symbol
_atom_type_description
_atom_type_scat_dispersion_real
_atom_type_scat_dispersion_imag
_atom_type_scat_source
C C 0.0181 0.0091 'International Tables Vol C Tables 4.2.6.8 and 6.1.1.4'
H H 0.0000 0.0000 'International Tables Vol C Tables 4.2.6.8 and 6.1.1.4'
N N 0.0311 0.0180 'International Tables Vol C Tables 4.2.6.8 and 6.1.1.4'
O O 0.0492 0.0322 'International Tables Vol C Tables 4.2.6.8 and 6.1.1.4'

loop_
_geom_angle_atom_site_label_1
_geom_angle_atom_site_label_2
_geom_angle_atom_site_label_3
_geom_angle
_geom_angle_site_symmetry_1
_geom_angle_site_symmetry_3
_geom_angle_publ_flag
C3 O1 N1 108.01(18) . . ?
C13 O3 C16 117.0(2) . . ?
C1 N1 O1 106.5(2) . . ?
N1 C1 C2 110.5(2) . . ?
N1 C1 C4 120.5(2) . . ?
C2 C1 C4 129.0(2) . . ?
C3 C2 C1 105.1(2) . . ?
C2 C3 O1 109.9(2) . . ?
C2 C3 C10 133.7(2) . . ?
O1 C3 C10 116.38(19) . . ?
C9 C4 C5 118.4(2) . . ?
C9 C4 C1 120.4(2) . . ?
C5 C4 C1 121.2(2) . . ?
O2 C5 C6 117.4(2) . . ?
O2 C5 C4 123.4(2) . . ?
C6 C5 C4 119.3(3) . . ?
C7 C6 C5 121.0(3) . . ?
C6 C7 C8 120.3(2) . . ?
C9 C8 C7 119.0(3) . . ?
C8 C9 C4 122.0(3) . . ?
C15 C10 C11 118.6(2) . . ?
C15 C10 C3 122.4(2) . . ?
C11 C10 C3 119.0(2) . . ?
C12 C11 C10 121.1(2) . . ?
C13 C12 C11 119.0(2) . . ?
O3 C13 C12 124.4(2) . . ?
O3 C13 C14 115.4(2) . . ?
C12 C13 C14 120.2(2) . . ?
C15 C14 C13 120.3(2) . . ?
C14 C15 C10 120.7(2) . . ?

loop_
_geom_bond_atom_site_label_1
_geom_bond_atom_site_label_2
_geom_bond_distance
_geom_bond_site_symmetry_2
_geom_bond_publ_flag
O1 C3 1.360(3) . ?
O1 N1 1.404(3) . ?
O2 C5 1.347(3) . ?
O3 C13 1.365(3) . ?
O3 C16 1.436(4) . ?
N1 C1 1.317(3) . ?
C1 C2 1.423(4) . ?
C1 C4 1.470(3) . ?
C2 C3 1.345(3) . ?
C3 C10 1.465(3) . ?
C4 C9 1.391(4) . ?
C4 C5 1.415(4) . ?
C5 C6 1.392(4) . ?
C6 C7 1.374(4) . ?
C7 C8 1.396(4) . ?
C8 C9 1.377(4) . ?
C10 C15 1.390(3) . ?
C10 C11 1.393(4) . ?
C11 C12 1.391(3) . ?
C12 C13 1.385(3) . ?
C13 C14 1.387(4) . ?
C14 C15 1.373(3) . ?
